data_1568917
loop_
_publ_author_name
'Komura, Mao'
'Sotome, Hikaru'
'Miyasaka, Hiroshi'
'Ogawa, Takuji'
'Tani, Yosuke'

_publ_section_title
;
 Photoinduced crystal melting with luminescence evolution based on
 conformational isomerisation.
;
_journal_issue 20
_journal_name_full 'Chemical science'
_journal_page_first 5302
_journal_page_last 5308
_journal_paper_doi 10.1039/d3sc00838j
_journal_volume 14
_journal_year 2023
_chemical_formula_moiety 'C28 H44 Br2 O3 S Si2'
_chemical_formula_sum 'C28 H44 Br2 O3 S Si2'
_chemical_formula_weight 676.69
_space_group_crystal_system monoclinic
_space_group_IT_number 14
_space_group_name_Hall '-P 2yn'
_space_group_name_H-M_alt 'P 1 21/n 1'
_atom_sites_solution_hydrogens geom
_atom_sites_solution_primary dual
_audit_creation_date 2023-03-11
_audit_creation_method
;
Olex2 1.3
(compiled 2020.11.12 svn.r5f609507 for OlexSys, GUI svn.r6408)
;
_audit_update_record
;
2023-03-28 deposited with the CCDC.	2023-04-20 downloaded from the CCDC.
;
_cell_angle_alpha 90
_cell_angle_beta 96.315(4)
_cell_angle_gamma 90
_cell_formula_units_Z 4
_cell_length_a 14.2260(6)
_cell_length_b 9.2521(5)
_cell_length_c 26.4803(10)
_cell_measurement_reflns_used 8681
_cell_measurement_temperature 300
_cell_measurement_theta_max 28.2320
_cell_measurement_theta_min 1.5500
_cell_volume 3464.2(3)
_computing_cell_refinement 'CrysAlisPro 1.171.41.122a (Rigaku OD, 2021)'
_computing_data_collection 'CrysAlisPro 1.171.41.122a (Rigaku OD, 2021)'
_computing_data_reduction 'CrysAlisPro 1.171.41.122a (Rigaku OD, 2021)'
_computing_molecular_graphics 'Olex2 1.3 (Dolomanov et al., 2009)'
_computing_publication_material 'Olex2 1.3 (Dolomanov et al., 2009)'
_computing_structure_refinement 'SHELXL 2018/3 (Sheldrick, 2015)'
_computing_structure_solution 'SHELXT 2018/2 (Sheldrick, 2018)'
_diffrn_ambient_temperature 300
_diffrn_detector 'Rigaku HyPix-6000 area detector'
_diffrn_detector_area_resol_mean 10.0
_diffrn_detector_type 'HPC area detector'
_diffrn_measured_fraction_theta_full 1.000
_diffrn_measured_fraction_theta_max 0.799
_diffrn_measurement_details
;
List of Runs (angles in degrees, time in seconds):

  # Type    Start    End  Width  t~exp~   \w     \q     \k     \f   Frames
#--------------------------------------------------------------------------
  1  \w    -10.00  33.00   0.50    3.03    --    6.07 -99.00  30.00   86
  2  \w      8.00  37.00   0.50    3.03    --    6.07 -99.00 -30.00   58
  3  \w    -28.00  21.00   0.50    3.03    --    0.80 -80.00-178.00   98
  4  \w    -11.00  14.00   0.50    3.03    --    6.07 -99.00 -60.00   50
  5  \w     -2.00  37.00   0.50    3.03    --    6.07 -99.00  90.00   78
  6  \w     -9.00  34.00   0.50    3.03    --    6.07 -99.00 120.00   86
  7  \w     -7.00  68.00   0.50    3.03    --    0.80  37.00-180.00  150
  8  \w    -18.00   8.00   0.50    3.03    --    0.80  80.00 -55.00   52
;
_diffrn_measurement_device 'four-circle diffractometer'
_diffrn_measurement_device_type 'Rigaku XtaLAB Synergy-R'
_diffrn_measurement_method '\w scans'
_diffrn_orient_matrix_type 'CrysAlisPro convention (1999,Acta A55,543-557)'
_diffrn_orient_matrix_UB_11 -0.0026803000
_diffrn_orient_matrix_UB_12 -0.0299965000
_diffrn_orient_matrix_UB_13 0.0244456000
_diffrn_orient_matrix_UB_21 -0.0272255000
_diffrn_orient_matrix_UB_22 -0.0583124000
_diffrn_orient_matrix_UB_23 -0.0111444000
_diffrn_orient_matrix_UB_31 0.0420465000
_diffrn_orient_matrix_UB_32 -0.0397211000
_diffrn_orient_matrix_UB_33 -0.0021140000
_diffrn_radiation_monochromator 'multi-layer mirror optics'
_diffrn_radiation_probe x-ray
_diffrn_radiation_type 'Mo K\a'
_diffrn_radiation_wavelength 0.71073
_diffrn_reflns_av_R_equivalents 0.0439
_diffrn_reflns_av_unetI/netI 0.0408
_diffrn_reflns_Laue_measured_fraction_full 1.000
_diffrn_reflns_Laue_measured_fraction_max 0.799
_diffrn_reflns_limit_h_max 20
_diffrn_reflns_limit_h_min -17
_diffrn_reflns_limit_k_max 12
_diffrn_reflns_limit_k_min -13
_diffrn_reflns_limit_l_max 35
_diffrn_reflns_limit_l_min -33
_diffrn_reflns_number 41204
_diffrn_reflns_point_group_measured_fraction_full 1.000
_diffrn_reflns_point_group_measured_fraction_max 0.799
_diffrn_reflns_theta_full 25.242
_diffrn_reflns_theta_max 31.163
_diffrn_reflns_theta_min 1.547
_diffrn_source 'rotating anode X-ray generator'
_diffrn_source_type PhotonJet-R
_exptl_absorpt_coefficient_mu 2.494
_exptl_absorpt_correction_T_max 1.00000
_exptl_absorpt_correction_T_min 0.29235
_exptl_absorpt_correction_type multi-scan
_exptl_absorpt_process_details
;
CrysAlisPro 1.171.41.122a (Rigaku Oxford Diffraction, 2021)
Empirical absorption correction using spherical harmonics,
implemented in SCALE3 ABSPACK scaling algorithm.
;
_exptl_crystal_colour colourless
_exptl_crystal_colour_primary colourless
_exptl_crystal_density_diffrn 1.297
_exptl_crystal_description prism
_exptl_crystal_F_000 1400
_exptl_crystal_size_max 0.8
_exptl_crystal_size_mid 0.3
_exptl_crystal_size_min 0.2
_refine_diff_density_max 0.681
_refine_diff_density_min -0.363
_refine_diff_density_rms 0.062
_refine_ls_extinction_method none
_refine_ls_goodness_of_fit_ref 1.009
_refine_ls_hydrogen_treatment constr
_refine_ls_matrix_type full
_refine_ls_number_parameters 335
_refine_ls_number_reflns 8956
_refine_ls_number_restraints 0
_refine_ls_restrained_S_all 1.009
_refine_ls_R_factor_all 0.1203
_refine_ls_R_factor_gt 0.0561
_refine_ls_shift/su_max 0.001
_refine_ls_shift/su_mean 0.000
_refine_ls_structure_factor_coef Fsqd
_refine_ls_weighting_details 'w=1/[\s^2^(Fo^2^)+(0.0956P)^2^+1.0912P] where P=(Fo^2^+2Fc^2^)/3'
_refine_ls_weighting_scheme calc
_refine_ls_wR_factor_gt 0.1578
_refine_ls_wR_factor_ref 0.1897
_reflns_Friedel_coverage 0.000
_reflns_number_gt 4585
_reflns_number_total 8956
_reflns_threshold_expression 'I > 2\s(I)'
_cod_data_source_file d3sc00838j5.cif
_cod_data_source_block SO-B
_cod_depositor_comments 'Adding full bibliography for 1568914--1568920.cif.'
_cod_database_code 1568917
_shelx_shelxl_version_number 2018/3
_chemical_oxdiff_formula C28H44Br2O3SSi2
_chemical_oxdiff_usercomment 300K-10sec
_shelx_space_group_comment
;
The symmetry employed for this shelxl refinement is uniquely defined
by the following loop, which should always be used as a source of
symmetry information in preference to the above space-group names.
They are only intended as comments.
;
_reflns_odcompleteness_completeness 99.97
_reflns_odcompleteness_iscentric 1
_reflns_odcompleteness_theta 26.32
_olex2_refinement_description
;
1. Fixed Uiso
 At 1.2 times of:
  All C(H) groups
 At 1.5 times of:
  All C(H,H,H) groups
2.a Ternary CH refined with riding coordinates:
 C11(H11), C12(H12), C13(H13), C14(H14), C15(H15), C16(H16)
2.b Me refined with riding coordinates:
 C25(H25A,H25B,H25C), C26(H26A,H26B,H26C)
2.c Aromatic/amide H refined with riding coordinates:
 C4(H4), C9(H9)
2.d Idealised Me refined as rotating group:
 C17(H17A,H17B,H17C), C18(H18A,H18B,H18C), C19(H19A,H19B,H19C), C20(H20A,H20B,
 H20C), C21(H21A,H21B,H21C), C22(H22A,H22B,H22C), C23(H23A,H23B,H23C), C24(H24A,
 H24B,H24C), C27(H27A,H27B,H27C), C28(H28A,H28B,H28C)
;
_olex2_submission_special_instructions 'No special instructions were received'
_oxdiff_exptl_absorpt_empirical_details
;
Empirical correction (ABSPACK) includes:
- Absorption correction using spherical harmonics
- Frame scaling
;
_oxdiff_exptl_absorpt_empirical_full_max 3.228
_oxdiff_exptl_absorpt_empirical_full_min 0.539

loop_
_space_group_symop_operation_xyz
'x, y, z'
'-x+1/2, y+1/2, -z+1/2'
'-x, -y, -z'
'x-1/2, -y-1/2, z-1/2'

loop_
_atom_site_label
_atom_site_type_symbol
_atom_site_fract_x
_atom_site_fract_y
_atom_site_fract_z
_atom_site_U_iso_or_equiv
_atom_site_adp_type
_atom_site_occupancy
_atom_site_site_symmetry_order
_atom_site_calc_flag
_atom_site_refinement_flags_posn
_atom_site_refinement_flags_adp
_atom_site_refinement_flags_occupancy
_atom_site_disorder_assembly
_atom_site_disorder_group
Br1 Br 0.26619(3) 0.62628(7) 0.79090(2) 0.1023(2) Uani 1 1 d . . . . .
Br2 Br 0.41244(4) 0.74031(7) 0.96428(2) 0.1132(3) Uani 1 1 d . . . . .
S1 S 0.43128(8) 0.83348(11) 0.68128(4) 0.0744(3) Uani 1 1 d . . . . .
Si1 Si 0.34196(8) 0.68662(13) 0.58082(4) 0.0717(3) Uani 1 1 d . . . . .
Si2 Si 0.64656(8) 0.40029(14) 0.83831(4) 0.0796(3) Uani 1 1 d . . . . .
O1 O 0.5155(3) 0.9477(4) 0.77901(12) 0.1103(11) Uani 1 1 d . . . . .
O2 O 0.3751(3) 0.9259(4) 0.85652(11) 0.1054(11) Uani 1 1 d . . . . .
O3 O 0.53514(18) 0.6448(3) 0.83883(9) 0.0707(6) Uani 1 1 d . . . . .
C1 C 0.4512(3) 0.8668(4) 0.78397(15) 0.0754(10) Uani 1 1 d . . . . .
C2 C 0.3986(3) 0.7969(4) 0.74088(13) 0.0652(9) Uani 1 1 d . . . . .
C3 C 0.3251(3) 0.7005(4) 0.73622(14) 0.0672(9) Uani 1 1 d . . . . .
C4 C 0.2967(3) 0.6580(5) 0.68622(14) 0.0730(10) Uani 1 1 d . . . . .
H4 H 0.247491 0.593422 0.677517 0.088 Uiso 1 1 calc R U . . .
C5 C 0.3486(3) 0.7207(4) 0.65095(14) 0.0671(9) Uani 1 1 d . . . . .
C6 C 0.4274(3) 0.8431(5) 0.83816(15) 0.0781(11) Uani 1 1 d . . . . .
C7 C 0.4781(3) 0.7261(4) 0.86590(14) 0.0717(10) Uani 1 1 d . . . . .
C8 C 0.4798(3) 0.6712(5) 0.91286(15) 0.0760(10) Uani 1 1 d . . . . .
C9 C 0.5395(3) 0.5489(5) 0.91578(15) 0.0804(11) Uani 1 1 d . . . . .
H9 H 0.553709 0.489536 0.943910 0.096 Uiso 1 1 calc R U . . .
C10 C 0.5722(3) 0.5344(4) 0.86968(15) 0.0721(10) Uani 1 1 d . . . . .
C11 C 0.2140(3) 0.6518(6) 0.55691(17) 0.0936(14) Uani 1 1 d . . . . .
H11 H 0.195793 0.566484 0.575499 0.112 Uiso 1 1 calc R U . . .
C12 C 0.3993(5) 0.8443(6) 0.5520(2) 0.1133(19) Uani 1 1 d . . . . .
H12 H 0.459911 0.859530 0.572681 0.136 Uiso 1 1 calc R U . . .
C13 C 0.4138(3) 0.5197(6) 0.57254(19) 0.1005(15) Uani 1 1 d . . . . .
H13 H 0.409558 0.499645 0.536016 0.121 Uiso 1 1 calc R U . . .
C14 C 0.6732(4) 0.2496(6) 0.8866(2) 0.1056(16) Uani 1 1 d . . . . .
H14 H 0.613510 0.224241 0.899651 0.127 Uiso 1 1 calc R U . . .
C15 C 0.7477(5) 0.5000(10) 0.8185(3) 0.159(3) Uani 1 1 d . . . . .
H15 H 0.716827 0.562261 0.791629 0.191 Uiso 1 1 calc R U . . .
C16 C 0.5666(5) 0.3302(7) 0.7819(2) 0.128(2) Uani 1 1 d . . . . .
H16 H 0.595660 0.240932 0.771219 0.154 Uiso 1 1 calc R U . . .
C17 C 0.1451(4) 0.7705(9) 0.5687(3) 0.146(3) Uani 1 1 d . . . . .
H17A H 0.151816 0.788902 0.604552 0.219 Uiso 1 1 calc R U . . .
H17B H 0.081524 0.740004 0.557923 0.219 Uiso 1 1 calc R U . . .
H17C H 0.158624 0.857162 0.550891 0.219 Uiso 1 1 calc R U . . .
C18 C 0.1987(5) 0.6100(8) 0.5009(2) 0.130(2) Uani 1 1 d . . . . .
H18A H 0.213644 0.690792 0.480512 0.195 Uiso 1 1 calc R U . . .
H18B H 0.133847 0.582816 0.492106 0.195 Uiso 1 1 calc R U . . .
H18C H 0.239007 0.530032 0.494912 0.195 Uiso 1 1 calc R U . . .
C19 C 0.3427(6) 0.9871(7) 0.5548(3) 0.159(3) Uani 1 1 d . . . . .
H19A H 0.277360 0.970033 0.543130 0.239 Uiso 1 1 calc R U . . .
H19B H 0.367687 1.058876 0.533806 0.239 Uiso 1 1 calc R U . . .
H19C H 0.348080 1.020516 0.589354 0.239 Uiso 1 1 calc R U . . .
C20 C 0.4232(6) 0.8128(9) 0.4972(2) 0.169(4) Uani 1 1 d . . . . .
H20A H 0.463070 0.729025 0.497559 0.254 Uiso 1 1 calc R U . . .
H20B H 0.455573 0.894415 0.484888 0.254 Uiso 1 1 calc R U . . .
H20C H 0.365841 0.795607 0.475436 0.254 Uiso 1 1 calc R U . . .
C21 C 0.5210(4) 0.5424(8) 0.5917(3) 0.133(2) Uani 1 1 d . . . . .
H21A H 0.544195 0.625819 0.575404 0.200 Uiso 1 1 calc R U . . .
H21B H 0.556265 0.458717 0.583500 0.200 Uiso 1 1 calc R U . . .
H21C H 0.528166 0.556514 0.627798 0.200 Uiso 1 1 calc R U . . .
C22 C 0.3743(5) 0.3868(6) 0.5980(3) 0.132(2) Uani 1 1 d . . . . .
H22A H 0.378551 0.401875 0.634030 0.198 Uiso 1 1 calc R U . . .
H22B H 0.410396 0.302859 0.590981 0.198 Uiso 1 1 calc R U . . .
H22C H 0.309356 0.372609 0.584829 0.198 Uiso 1 1 calc R U . . .
C23 C 0.7422(5) 0.3019(9) 0.9323(2) 0.152(3) Uani 1 1 d . . . . .
H23A H 0.800925 0.330653 0.920604 0.228 Uiso 1 1 calc R U . . .
H23B H 0.753470 0.224742 0.956443 0.228 Uiso 1 1 calc R U . . .
H23C H 0.714939 0.382692 0.948174 0.228 Uiso 1 1 calc R U . . .
C24 C 0.7097(6) 0.1163(7) 0.8640(3) 0.161(3) Uani 1 1 d . . . . .
H24A H 0.667223 0.087599 0.834993 0.241 Uiso 1 1 calc R U . . .
H24B H 0.714279 0.040156 0.888751 0.241 Uiso 1 1 calc R U . . .
H24C H 0.771072 0.135076 0.853568 0.241 Uiso 1 1 calc R U . . .
C25 C 0.8058(7) 0.3956(17) 0.7873(5) 0.311(9) Uani 1 1 d . . . . .
H25A H 0.763304 0.334020 0.766449 0.467 Uiso 1 1 calc R U . . .
H25B H 0.842842 0.451177 0.766103 0.467 Uiso 1 1 calc R U . . .
H25C H 0.846998 0.337531 0.810203 0.467 Uiso 1 1 calc R U . . .
C26 C 0.7929(7) 0.6037(18) 0.8527(5) 0.284(9) Uani 1 1 d . . . . .
H26A H 0.745901 0.657354 0.868179 0.426 Uiso 1 1 calc R U . . .
H26B H 0.833695 0.554950 0.878558 0.426 Uiso 1 1 calc R U . . .
H26C H 0.829539 0.668595 0.834458 0.426 Uiso 1 1 calc R U . . .
C27 C 0.5515(6) 0.4204(9) 0.7375(3) 0.179(4) Uani 1 1 d . . . . .
H27A H 0.513219 0.501829 0.744545 0.269 Uiso 1 1 calc R U . . .
H27B H 0.519912 0.365701 0.709871 0.269 Uiso 1 1 calc R U . . .
H27C H 0.611348 0.453729 0.728506 0.269 Uiso 1 1 calc R U . . .
C28 C 0.4650(5) 0.2853(9) 0.7985(4) 0.171(3) Uani 1 1 d . . . . .
H28A H 0.473779 0.227457 0.828777 0.256 Uiso 1 1 calc R U . . .
H28B H 0.430648 0.230723 0.771702 0.256 Uiso 1 1 calc R U . . .
H28C H 0.430053 0.370819 0.804964 0.256 Uiso 1 1 calc R U . . .

loop_
_atom_site_aniso_label
_atom_site_aniso_U_11
_atom_site_aniso_U_22
_atom_site_aniso_U_33
_atom_site_aniso_U_23
_atom_site_aniso_U_13
_atom_site_aniso_U_12
Br1 0.0926(3) 0.1466(5) 0.0690(3) 0.0131(3) 0.0144(2) -0.0194(3)
Br2 0.1161(4) 0.1617(6) 0.0637(3) -0.0046(3) 0.0185(2) 0.0608(4)
S1 0.0857(6) 0.0768(6) 0.0616(5) -0.0144(5) 0.0117(4) -0.0176(5)
Si1 0.0796(7) 0.0808(7) 0.0559(6) -0.0122(5) 0.0128(5) -0.0161(5)
Si2 0.0758(7) 0.0937(8) 0.0708(7) -0.0007(6) 0.0154(5) 0.0245(6)
O1 0.133(3) 0.113(3) 0.083(2) -0.0282(19) 0.0043(19) -0.042(2)
O2 0.136(3) 0.108(2) 0.0727(18) -0.0151(17) 0.0102(18) 0.054(2)
O3 0.0791(16) 0.0746(16) 0.0587(14) -0.0084(12) 0.0083(12) 0.0144(13)
C1 0.092(3) 0.070(2) 0.063(2) -0.0151(18) 0.002(2) 0.004(2)
C2 0.073(2) 0.065(2) 0.0573(19) -0.0085(16) 0.0061(16) 0.0082(18)
C3 0.066(2) 0.077(2) 0.060(2) 0.0007(17) 0.0087(16) 0.0048(18)
C4 0.069(2) 0.087(3) 0.063(2) -0.0046(19) 0.0047(17) -0.0104(19)
C5 0.071(2) 0.071(2) 0.060(2) -0.0113(17) 0.0081(17) -0.0055(17)
C6 0.092(3) 0.082(3) 0.059(2) -0.0150(19) 0.0007(19) 0.014(2)
C7 0.075(2) 0.082(3) 0.057(2) -0.0149(18) 0.0005(17) 0.015(2)
C8 0.070(2) 0.100(3) 0.058(2) -0.011(2) 0.0053(17) 0.016(2)
C9 0.082(3) 0.096(3) 0.065(2) 0.004(2) 0.0117(19) 0.021(2)
C10 0.070(2) 0.081(3) 0.066(2) -0.0048(19) 0.0079(17) 0.0084(19)
C11 0.093(3) 0.121(4) 0.065(2) 0.004(2) 0.000(2) -0.021(3)
C12 0.153(5) 0.112(4) 0.081(3) -0.017(3) 0.041(3) -0.051(4)
C13 0.099(3) 0.112(4) 0.088(3) -0.038(3) 0.002(2) -0.004(3)
C14 0.101(3) 0.118(4) 0.096(4) 0.004(3) 0.001(3) 0.043(3)
C15 0.112(5) 0.208(8) 0.168(7) 0.003(6) 0.069(5) -0.005(5)
C16 0.162(6) 0.125(5) 0.094(4) -0.028(3) -0.003(4) 0.070(4)
C17 0.099(4) 0.226(8) 0.110(5) -0.010(5) -0.001(3) 0.046(5)
C18 0.135(5) 0.177(6) 0.073(3) -0.007(3) -0.017(3) -0.038(4)
C19 0.264(9) 0.092(4) 0.127(5) 0.008(4) 0.046(6) -0.011(5)
C20 0.251(9) 0.175(6) 0.097(4) -0.036(4) 0.083(5) -0.108(7)
C21 0.095(4) 0.171(6) 0.135(5) -0.044(4) 0.013(3) 0.022(4)
C22 0.150(5) 0.084(4) 0.157(6) -0.015(4) -0.003(4) -0.004(4)
C23 0.152(6) 0.199(7) 0.101(4) -0.003(5) -0.008(4) 0.068(5)
C24 0.197(7) 0.111(5) 0.160(7) -0.012(4) -0.050(6) 0.051(5)
C25 0.178(9) 0.41(2) 0.39(2) 0.141(16) 0.197(12) 0.108(11)
C26 0.181(9) 0.44(2) 0.239(13) -0.109(13) 0.059(9) -0.185(12)
C27 0.235(9) 0.187(7) 0.104(5) -0.024(5) -0.035(5) 0.092(7)
C28 0.099(5) 0.185(7) 0.221(9) -0.064(7) -0.022(5) 0.006(5)

loop_
_atom_type_symbol
_atom_type_description
_atom_type_scat_dispersion_real
_atom_type_scat_dispersion_imag
_atom_type_scat_source
C C 0.0033 0.0016 'International Tables Vol C Tables 4.2.6.8 and 6.1.1.4'
H H 0.0000 0.0000 'International Tables Vol C Tables 4.2.6.8 and 6.1.1.4'
Br Br -0.2901 2.4595 'International Tables Vol C Tables 4.2.6.8 and 6.1.1.4'
O O 0.0106 0.0060 'International Tables Vol C Tables 4.2.6.8 and 6.1.1.4'
S S 0.1246 0.1234 'International Tables Vol C Tables 4.2.6.8 and 6.1.1.4'
Si Si 0.0817 0.0704 'International Tables Vol C Tables 4.2.6.8 and 6.1.1.4'

loop_
_geom_angle_atom_site_label_1
_geom_angle_atom_site_label_2
_geom_angle_atom_site_label_3
_geom_angle
_geom_angle_site_symmetry_1
_geom_angle_site_symmetry_3
_geom_angle_publ_flag
C5 S1 C2 93.99(19) . . ?
C5 Si1 C11 107.61(19) . . ?
C5 Si1 C13 106.6(2) . . ?
C12 Si1 C5 107.2(2) . . ?
C12 Si1 C11 116.3(3) . . ?
C12 Si1 C13 109.0(3) . . ?
C13 Si1 C11 109.7(2) . . ?
C10 Si2 C14 105.5(2) . . ?
C10 Si2 C16 104.8(2) . . ?
C15 Si2 C10 106.9(3) . . ?
C15 Si2 C14 117.2(3) . . ?
C15 Si2 C16 111.7(4) . . ?
C16 Si2 C14 109.7(3) . . ?
C7 O3 C10 108.0(3) . . ?
O1 C1 C2 121.8(4) . . ?
O1 C1 C6 116.3(4) . . ?
C2 C1 C6 121.9(4) . . ?
C1 C2 S1 117.7(3) . . ?
C3 C2 S1 109.0(3) . . ?
C3 C2 C1 133.3(4) . . ?
C2 C3 Br1 124.7(3) . . ?
C2 C3 C4 114.0(3) . . ?
C4 C3 Br1 121.3(3) . . ?
C3 C4 H4 123.1 . . ?
C5 C4 C3 113.7(4) . . ?
C5 C4 H4 123.1 . . ?
S1 C5 Si1 121.8(2) . . ?
C4 C5 S1 109.3(3) . . ?
C4 C5 Si1 128.8(3) . . ?
O2 C6 C1 119.8(4) . . ?
O2 C6 C7 124.2(4) . . ?
C7 C6 C1 115.7(3) . . ?
O3 C7 C6 115.8(3) . . ?
C8 C7 O3 109.0(3) . . ?
C8 C7 C6 135.1(4) . . ?
C7 C8 Br2 126.1(3) . . ?
C7 C8 C9 107.7(3) . . ?
C9 C8 Br2 126.2(3) . . ?
C8 C9 H9 126.5 . . ?
C10 C9 C8 107.1(4) . . ?
C10 C9 H9 126.5 . . ?
O3 C10 Si2 115.1(3) . . ?
C9 C10 Si2 136.5(3) . . ?
C9 C10 O3 108.2(3) . . ?
Si1 C11 H11 105.5 . . ?
C17 C11 Si1 115.2(4) . . ?
C17 C11 H11 105.5 . . ?
C18 C11 Si1 113.5(4) . . ?
C18 C11 H11 105.5 . . ?
C18 C11 C17 110.8(5) . . ?
Si1 C12 H12 106.2 . . ?
C19 C12 Si1 113.0(4) . . ?
C19 C12 H12 106.2 . . ?
C20 C12 Si1 112.6(4) . . ?
C20 C12 H12 106.2 . . ?
C20 C12 C19 111.9(6) . . ?
Si1 C13 H13 107.2 . . ?
C21 C13 Si1 112.0(4) . . ?
C21 C13 H13 107.2 . . ?
C22 C13 Si1 112.2(4) . . ?
C22 C13 H13 107.2 . . ?
C22 C13 C21 110.8(5) . . ?
Si2 C14 H14 107.3 . . ?
C23 C14 Si2 111.0(5) . . ?
C23 C14 H14 107.3 . . ?
C24 C14 Si2 112.9(4) . . ?
C24 C14 H14 107.3 . . ?
C24 C14 C23 110.7(5) . . ?
Si2 C15 H15 101.6 . . ?
C25 C15 Si2 108.5(7) . . ?
C25 C15 H15 101.6 . . ?
C26 C15 Si2 118.0(6) . . ?
C26 C15 H15 101.6 . . ?
C26 C15 C25 121.6(9) . . ?
Si2 C16 H16 106.3 . . ?
C27 C16 Si2 118.0(6) . . ?
C27 C16 H16 106.3 . . ?
C27 C16 C28 108.4(6) . . ?
C28 C16 Si2 110.7(5) . . ?
C28 C16 H16 106.3 . . ?
C11 C17 H17A 109.5 . . ?
C11 C17 H17B 109.5 . . ?
C11 C17 H17C 109.5 . . ?
H17A C17 H17B 109.5 . . ?
H17A C17 H17C 109.5 . . ?
H17B C17 H17C 109.5 . . ?
C11 C18 H18A 109.5 . . ?
C11 C18 H18B 109.5 . . ?
C11 C18 H18C 109.5 . . ?
H18A C18 H18B 109.5 . . ?
H18A C18 H18C 109.5 . . ?
H18B C18 H18C 109.5 . . ?
C12 C19 H19A 109.5 . . ?
C12 C19 H19B 109.5 . . ?
C12 C19 H19C 109.5 . . ?
H19A C19 H19B 109.5 . . ?
H19A C19 H19C 109.5 . . ?
H19B C19 H19C 109.5 . . ?
C12 C20 H20A 109.5 . . ?
C12 C20 H20B 109.5 . . ?
C12 C20 H20C 109.5 . . ?
H20A C20 H20B 109.5 . . ?
H20A C20 H20C 109.5 . . ?
H20B C20 H20C 109.5 . . ?
C13 C21 H21A 109.5 . . ?
C13 C21 H21B 109.5 . . ?
C13 C21 H21C 109.5 . . ?
H21A C21 H21B 109.5 . . ?
H21A C21 H21C 109.5 . . ?
H21B C21 H21C 109.5 . . ?
C13 C22 H22A 109.5 . . ?
C13 C22 H22B 109.5 . . ?
C13 C22 H22C 109.5 . . ?
H22A C22 H22B 109.5 . . ?
H22A C22 H22C 109.5 . . ?
H22B C22 H22C 109.5 . . ?
C14 C23 H23A 109.5 . . ?
C14 C23 H23B 109.5 . . ?
C14 C23 H23C 109.5 . . ?
H23A C23 H23B 109.5 . . ?
H23A C23 H23C 109.5 . . ?
H23B C23 H23C 109.5 . . ?
C14 C24 H24A 109.5 . . ?
C14 C24 H24B 109.5 . . ?
C14 C24 H24C 109.5 . . ?
H24A C24 H24B 109.5 . . ?
H24A C24 H24C 109.5 . . ?
H24B C24 H24C 109.5 . . ?
C15 C25 H25A 109.5 . . ?
C15 C25 H25B 109.5 . . ?
C15 C25 H25C 109.5 . . ?
H25A C25 H25B 109.5 . . ?
H25A C25 H25C 109.5 . . ?
H25B C25 H25C 109.5 . . ?
C15 C26 H26A 109.5 . . ?
C15 C26 H26B 109.5 . . ?
C15 C26 H26C 109.5 . . ?
H26A C26 H26B 109.5 . . ?
H26A C26 H26C 109.5 . . ?
H26B C26 H26C 109.5 . . ?
C16 C27 H27A 109.5 . . ?
C16 C27 H27B 109.5 . . ?
C16 C27 H27C 109.5 . . ?
H27A C27 H27B 109.5 . . ?
H27A C27 H27C 109.5 . . ?
H27B C27 H27C 109.5 . . ?
C16 C28 H28A 109.5 . . ?
C16 C28 H28B 109.5 . . ?
C16 C28 H28C 109.5 . . ?
H28A C28 H28B 109.5 . . ?
H28A C28 H28C 109.5 . . ?
H28B C28 H28C 109.5 . . ?

loop_
_geom_bond_atom_site_label_1
_geom_bond_atom_site_label_2
_geom_bond_distance
_geom_bond_site_symmetry_2
_geom_bond_publ_flag
Br1 C3 1.881(4) . ?
Br2 C8 1.862(4) . ?
S1 C2 1.727(4) . ?
S1 C5 1.705(4) . ?
Si1 C5 1.876(4) . ?
Si1 C11 1.889(5) . ?
Si1 C12 1.875(5) . ?
Si1 C13 1.878(5) . ?
Si2 C10 1.882(4) . ?
Si2 C14 1.901(5) . ?
Si2 C15 1.834(7) . ?
Si2 C16 1.889(6) . ?
O1 C1 1.200(5) . ?
O2 C6 1.207(5) . ?
O3 C7 1.366(4) . ?
O3 C10 1.376(5) . ?
C1 C2 1.447(5) . ?
C1 C6 1.526(6) . ?
C2 C3 1.369(5) . ?
C3 C4 1.398(5) . ?
C4 H4 0.9300 . ?
C4 C5 1.381(5) . ?
C6 C7 1.454(6) . ?
C7 C8 1.341(6) . ?
C8 C9 1.411(6) . ?
C9 H9 0.9300 . ?
C9 C10 1.360(5) . ?
C11 H11 0.9800 . ?
C11 C17 1.526(8) . ?
C11 C18 1.524(7) . ?
C12 H12 0.9800 . ?
C12 C19 1.553(9) . ?
C12 C20 1.552(7) . ?
C13 H13 0.9800 . ?
C13 C21 1.568(7) . ?
C13 C22 1.538(8) . ?
C14 H14 0.9800 . ?
C14 C23 1.550(9) . ?
C14 C24 1.490(8) . ?
C15 H15 0.9800 . ?
C15 C25 1.565(14) . ?
C15 C26 1.424(12) . ?
C16 H16 0.9800 . ?
C16 C27 1.439(10) . ?
C16 C28 1.610(11) . ?
C17 H17A 0.9600 . ?
C17 H17B 0.9600 . ?
C17 H17C 0.9600 . ?
C18 H18A 0.9600 . ?
C18 H18B 0.9600 . ?
C18 H18C 0.9600 . ?
C19 H19A 0.9600 . ?
C19 H19B 0.9600 . ?
C19 H19C 0.9600 . ?
C20 H20A 0.9600 . ?
C20 H20B 0.9600 . ?
C20 H20C 0.9600 . ?
C21 H21A 0.9600 . ?
C21 H21B 0.9600 . ?
C21 H21C 0.9600 . ?
C22 H22A 0.9600 . ?
C22 H22B 0.9600 . ?
C22 H22C 0.9600 . ?
C23 H23A 0.9600 . ?
C23 H23B 0.9600 . ?
C23 H23C 0.9600 . ?
C24 H24A 0.9600 . ?
C24 H24B 0.9600 . ?
C24 H24C 0.9600 . ?
C25 H25A 0.9600 . ?
C25 H25B 0.9600 . ?
C25 H25C 0.9600 . ?
C26 H26A 0.9600 . ?
C26 H26B 0.9600 . ?
C26 H26C 0.9600 . ?
C27 H27A 0.9600 . ?
C27 H27B 0.9600 . ?
C27 H27C 0.9600 . ?
C28 H28A 0.9600 . ?
C28 H28B 0.9600 . ?
C28 H28C 0.9600 . ?

loop_
_geom_torsion_atom_site_label_1
_geom_torsion_atom_site_label_2
_geom_torsion_atom_site_label_3
_geom_torsion_atom_site_label_4
_geom_torsion
_geom_torsion_site_symmetry_1
_geom_torsion_site_symmetry_2
_geom_torsion_site_symmetry_3
_geom_torsion_site_symmetry_4
_geom_torsion_publ_flag
Br1 C3 C4 C5 -178.8(3) . . . . ?
Br2 C8 C9 C10 178.2(3) . . . . ?
S1 C2 C3 Br1 179.2(2) . . . . ?
S1 C2 C3 C4 0.1(4) . . . . ?
O1 C1 C2 S1 0.1(6) . . . . ?
O1 C1 C2 C3 178.7(4) . . . . ?
O1 C1 C6 O2 85.5(6) . . . . ?
O1 C1 C6 C7 -89.0(5) . . . . ?
O2 C6 C7 O3 -179.1(4) . . . . ?
O2 C6 C7 C8 4.8(8) . . . . ?
O3 C7 C8 Br2 -178.8(3) . . . . ?
O3 C7 C8 C9 -0.6(5) . . . . ?
C1 C2 C3 Br1 0.5(6) . . . . ?
C1 C2 C3 C4 -178.6(4) . . . . ?
C1 C6 C7 O3 -4.9(5) . . . . ?
C1 C6 C7 C8 179.0(5) . . . . ?
C2 S1 C5 Si1 -175.6(2) . . . . ?
C2 S1 C5 C4 0.6(3) . . . . ?
C2 C1 C6 O2 -93.9(5) . . . . ?
C2 C1 C6 C7 91.6(5) . . . . ?
C2 C3 C4 C5 0.4(5) . . . . ?
C3 C4 C5 S1 -0.6(5) . . . . ?
C3 C4 C5 Si1 175.2(3) . . . . ?
C5 S1 C2 C1 178.6(3) . . . . ?
C5 S1 C2 C3 -0.4(3) . . . . ?
C5 Si1 C11 C17 55.5(5) . . . . ?
C5 Si1 C11 C18 -175.3(4) . . . . ?
C5 Si1 C12 C19 -67.5(5) . . . . ?
C5 Si1 C12 C20 164.5(5) . . . . ?
C5 Si1 C13 C21 -63.9(5) . . . . ?
C5 Si1 C13 C22 61.3(4) . . . . ?
C6 C1 C2 S1 179.4(3) . . . . ?
C6 C1 C2 C3 -2.0(7) . . . . ?
C6 C7 C8 Br2 -2.6(8) . . . . ?
C6 C7 C8 C9 175.6(5) . . . . ?
C7 O3 C10 Si2 175.8(3) . . . . ?
C7 O3 C10 C9 -1.0(4) . . . . ?
C7 C8 C9 C10 0.0(5) . . . . ?
C8 C9 C10 Si2 -175.2(4) . . . . ?
C8 C9 C10 O3 0.6(5) . . . . ?
C10 Si2 C15 C25 -174.3(7) . . . . ?
C10 Si2 C15 C26 42.2(10) . . . . ?
C10 Si2 C16 C27 77.7(6) . . . . ?
C10 Si2 C16 C28 -48.0(5) . . . . ?
C10 O3 C7 C6 -176.1(3) . . . . ?
C10 O3 C7 C8 1.0(4) . . . . ?
C11 Si1 C5 S1 -148.7(3) . . . . ?
C11 Si1 C5 C4 35.9(4) . . . . ?
C11 Si1 C12 C19 52.9(5) . . . . ?
C11 Si1 C12 C20 -75.1(6) . . . . ?
C11 Si1 C13 C21 179.8(4) . . . . ?
C11 Si1 C13 C22 -54.9(4) . . . . ?
C12 Si1 C5 S1 -22.9(4) . . . . ?
C12 Si1 C5 C4 161.6(4) . . . . ?
C12 Si1 C11 C17 -64.6(5) . . . . ?
C12 Si1 C11 C18 64.6(5) . . . . ?
C12 Si1 C13 C21 51.5(5) . . . . ?
C12 Si1 C13 C22 176.7(4) . . . . ?
C13 Si1 C5 S1 93.7(3) . . . . ?
C13 Si1 C5 C4 -81.7(4) . . . . ?
C13 Si1 C11 C17 171.1(4) . . . . ?
C13 Si1 C11 C18 -59.7(5) . . . . ?
C13 Si1 C12 C19 177.6(4) . . . . ?
C13 Si1 C12 C20 49.5(6) . . . . ?
C14 Si2 C10 O3 -172.5(3) . . . . ?
C14 Si2 C10 C9 3.0(5) . . . . ?
C14 Si2 C15 C25 67.6(8) . . . . ?
C14 Si2 C15 C26 -75.9(10) . . . . ?
C14 Si2 C16 C27 -169.5(5) . . . . ?
C14 Si2 C16 C28 64.9(5) . . . . ?
C15 Si2 C10 O3 62.1(4) . . . . ?
C15 Si2 C10 C9 -122.4(5) . . . . ?
C15 Si2 C16 C27 -37.8(6) . . . . ?
C15 Si2 C16 C28 -163.4(5) . . . . ?
C16 Si2 C10 O3 -56.6(4) . . . . ?
C16 Si2 C10 C9 118.9(5) . . . . ?
C16 Si2 C15 C25 -60.2(8) . . . . ?
C16 Si2 C15 C26 156.3(9) . . . . ?
